data_4344871
loop_
_publ_author_name
'Jaros, Sabina W.'
'Guedes da Silva, M F\'atima C'
'Kr\'ol, Jaros\/law'
'Concei\,c\~ao Oliveira, M'
'Smole\'nski, Piotr'
'Pombeiro, Armando J. L.'
'Kirillov, Alexander M.'

_publ_section_title
;
 Bioactive Silver-Organic Networks Assembled from
 1,3,5-Triaza-7-phosphaadamantane and Flexible Cyclohexanecarboxylate
 Blocks.
;
_journal_issue 4
_journal_name_full 'Inorganic chemistry'
_journal_page_first 1486
_journal_page_last 1496
_journal_paper_doi 10.1021/acs.inorgchem.5b02235
_journal_volume 55
_journal_year 2016
_chemical_formula_moiety 'C13 H23 Ag N3 O2 P, C7 H12 O2, 2(H2 O)'
_chemical_formula_sum 'C20 H39 Ag N3 O6 P'
_chemical_formula_weight 556.38
_space_group_crystal_system orthorhombic
_space_group_IT_number 61
_space_group_name_Hall '-P 2ac 2ab'
_space_group_name_H-M_alt 'P b c a'
_symmetry_space_group_name_Hall '-P 2ac 2ab'
_symmetry_space_group_name_H-M 'P b c a'
_atom_sites_solution_hydrogens mixed
_audit_creation_method SHELXL-2014/7
_cell_angle_alpha 90
_cell_angle_beta 90
_cell_angle_gamma 90
_cell_formula_units_Z 8
_cell_length_a 11.2060(5)
_cell_length_b 11.6166(5)
_cell_length_c 37.2209(9)
_cell_measurement_reflns_used 3731
_cell_measurement_temperature 150(2)
_cell_measurement_theta_max 24.85
_cell_measurement_theta_min 2.59
_cell_volume 4845.3(3)
_computing_cell_refinement 'Bruker SAINT'
_computing_data_collection 'Bruker APEX2'
_computing_data_reduction 'Bruker SAINT'
_computing_publication_material 'WinGX publication routines (Farrugia, 1999)'
_computing_structure_refinement 'SHELXL-2014/7 (Sheldrick, 2014)'
_computing_structure_solution 'SIR97 (Giacovazzo et al, 1997)'
_diffrn_ambient_temperature 150(2)
_diffrn_measured_fraction_theta_full 0.991
_diffrn_measured_fraction_theta_max 0.991
_diffrn_measurement_device_type 'Bruker APEX-II CCD'
_diffrn_measurement_method '\f and \w scans'
_diffrn_radiation_monochromator graphite
_diffrn_radiation_source 'fine-focus sealed tube'
_diffrn_radiation_type MoK\a
_diffrn_radiation_wavelength 0.71073
_diffrn_reflns_av_R_equivalents 0.0741
_diffrn_reflns_av_unetI/netI 0.0533
_diffrn_reflns_laue_measured_fraction_full 0.991
_diffrn_reflns_laue_measured_fraction_max 0.991
_diffrn_reflns_limit_h_max 13
_diffrn_reflns_limit_h_min -13
_diffrn_reflns_limit_k_max 13
_diffrn_reflns_limit_k_min -13
_diffrn_reflns_limit_l_max 39
_diffrn_reflns_limit_l_min -44
_diffrn_reflns_number 25421
_diffrn_reflns_point_group_measured_fraction_full 0.991
_diffrn_reflns_point_group_measured_fraction_max 0.991
_diffrn_reflns_theta_full 25.242
_diffrn_reflns_theta_max 25.350
_diffrn_reflns_theta_min 3.012
_exptl_absorpt_coefficient_mu 0.938
_exptl_absorpt_correction_T_max 0.8274
_exptl_absorpt_correction_T_min 0.7171
_exptl_absorpt_correction_type multi-scan
_exptl_absorpt_process_details sadabs
_exptl_crystal_colour colourless
_exptl_crystal_density_diffrn 1.525
_exptl_crystal_description block
_exptl_crystal_F_000 2320
_exptl_crystal_size_max 0.380
_exptl_crystal_size_mid 0.280
_exptl_crystal_size_min 0.210
_refine_diff_density_max 1.343
_refine_diff_density_min -2.019
_refine_diff_density_rms 0.155
_refine_ls_extinction_method none
_refine_ls_goodness_of_fit_ref 1.200
_refine_ls_hydrogen_treatment mixed
_refine_ls_matrix_type full
_refine_ls_number_parameters 247
_refine_ls_number_reflns 4393
_refine_ls_number_restraints 86
_refine_ls_restrained_S_all 1.195
_refine_ls_R_factor_all 0.1232
_refine_ls_R_factor_gt 0.0912
_refine_ls_shift/su_max 0.000
_refine_ls_shift/su_mean 0.000
_refine_ls_structure_factor_coef Fsqd
_refine_ls_weighting_details 'w=1/[\s^2^(Fo^2^)+(0.0288P)^2^+74.6884P] where P=(Fo^2^+2Fc^2^)/3'
_refine_ls_weighting_scheme calc
_refine_ls_wR_factor_gt 0.1801
_refine_ls_wR_factor_ref 0.1949
_reflns_Friedel_coverage 0.000
_reflns_number_gt 3142
_reflns_number_total 4393
_reflns_threshold_expression 'I > 2\s(I)'
_cod_data_source_file ic5b02235_si_002.cif
_cod_data_source_block Compound1rev
_cod_database_code 4344871
_shelx_shelxl_version_number 2014/7
_shelx_space_group_comment
;
The symmetry employed for this shelxl refinement is uniquely defined
by the following loop, which should always be used as a source of
symmetry information in preference to the above space-group names.
They are only intended as comments.
;
_shelx_estimated_absorpt_t_min 0.717
_shelx_estimated_absorpt_t_max 0.827

loop_
_space_group_symop_operation_xyz
'x, y, z'
'-x+1/2, -y, z+1/2'
'x+1/2, -y+1/2, -z'
'-x, y+1/2, -z+1/2'
'-x, -y, -z'
'x-1/2, y, -z-1/2'
'-x-1/2, y-1/2, z'
'x, -y-1/2, z-1/2'

loop_
_atom_site_label
_atom_site_type_symbol
_atom_site_fract_x
_atom_site_fract_y
_atom_site_fract_z
_atom_site_U_iso_or_equiv
_atom_site_adp_type
_atom_site_occupancy
_atom_site_site_symmetry_order
_atom_site_calc_flag
_atom_site_refinement_flags_posn
_atom_site_refinement_flags_adp
C1 C 0.5739(10) 0.0241(12) 0.3497(3) 0.057(3) Uani 1 1 d . .
C2 C 0.6447(13) 0.0165(13) 0.3827(5) 0.095(2) Uani 1 1 d D U
H2 H 0.5989 -0.0295 0.4007 0.114 Uiso 1 1 calc R U
C3 C 0.6705(16) 0.1357(13) 0.3989(4) 0.095(2) Uani 1 1 d D U
H3A H 0.5944 0.1778 0.4019 0.114 Uiso 1 1 calc R U
H3B H 0.7209 0.1800 0.3820 0.114 Uiso 1 1 calc R U
C4 C 0.7334(13) 0.1280(15) 0.4350(4) 0.095(2) Uani 1 1 d D U
H4A H 0.7407 0.2056 0.4458 0.114 Uiso 1 1 calc R U
H4B H 0.6870 0.0788 0.4517 0.114 Uiso 1 1 calc R U
C5 C 0.8577(13) 0.0761(13) 0.4287(5) 0.095(2) Uani 1 1 d D U
H5A H 0.9021 0.0712 0.4517 0.114 Uiso 1 1 calc R U
H5B H 0.9038 0.1248 0.4119 0.114 Uiso 1 1 calc R U
C6 C 0.8408(16) -0.0399(14) 0.4134(5) 0.095(2) Uani 1 1 d D U
H6A H 0.7990 -0.0888 0.4312 0.114 Uiso 1 1 calc R U
H6B H 0.9198 -0.0748 0.4087 0.114 Uiso 1 1 calc R U
C7 C 0.7682(13) -0.0384(15) 0.3781(5) 0.095(2) Uani 1 1 d D U
H7A H 0.8133 0.0049 0.3597 0.114 Uiso 1 1 calc R U
H7B H 0.7584 -0.1184 0.3694 0.114 Uiso 1 1 calc R U
C11 C 0.2655(8) 0.3401(7) 0.2909(3) 0.031(2) Uani 1 1 d . .
H11A H 0.2259 0.3176 0.2681 0.037 Uiso 1 1 calc R U
H11B H 0.2144 0.3135 0.3109 0.037 Uiso 1 1 calc R U
C12 C 0.4654(9) 0.3417(9) 0.3316(3) 0.037(3) Uani 1 1 d . .
H12A H 0.4208 0.3181 0.3534 0.045 Uiso 1 1 calc R U
H12B H 0.5495 0.3180 0.3349 0.045 Uiso 1 1 calc R U
C13 C 0.4829(8) 0.3409(8) 0.2590(3) 0.033(2) Uani 1 1 d . .
H13A H 0.5667 0.3141 0.2592 0.039 Uiso 1 1 calc R U
H13B H 0.4476 0.3184 0.2357 0.039 Uiso 1 1 calc R U
C14 C 0.4721(9) 0.0059(9) 0.2019(4) 0.051(3) Uani 1 1 d . .
H14A H 0.3889 -0.0216 0.1994 0.061 Uiso 1 1 calc R U
H14B H 0.4702 0.0911 0.2009 0.061 Uiso 1 1 calc R U
C15 C 0.1497(9) 0.0092(8) 0.2607(3) 0.040(3) Uani 1 1 d . .
H15A H 0.1865 -0.0195 0.2383 0.048 Uiso 1 1 calc R U
H15B H 0.1520 0.0944 0.2599 0.048 Uiso 1 1 calc R U
C16 C 0.1631(9) 0.0047(10) 0.3256(3) 0.048(3) Uani 1 1 d . .
H16A H 0.2083 -0.0248 0.3466 0.057 Uiso 1 1 calc R U
H16B H 0.1636 0.0898 0.3271 0.057 Uiso 1 1 calc R U
C21 C 0.1680(12) 0.3107(11) 0.4076(4) 0.055(3) Uani 1 1 d . .
C22 C 0.2279(10) 0.2736(10) 0.4418(3) 0.046(3) Uani 1 1 d . U
H22 H 0.1924 0.3190 0.4619 0.055 Uiso 1 1 calc R U
C23 C 0.3600(11) 0.3007(11) 0.4403(4) 0.056(3) Uani 1 1 d . U
H23A H 0.3708 0.3845 0.4367 0.067 Uiso 1 1 calc R U
H23B H 0.3961 0.2605 0.4195 0.067 Uiso 1 1 calc R U
C24 C 0.4240(13) 0.2642(12) 0.4745(4) 0.068(4) Uani 1 1 d . U
H24A H 0.3954 0.3115 0.4949 0.082 Uiso 1 1 calc R U
H24B H 0.5108 0.2775 0.4718 0.082 Uiso 1 1 calc R U
C25 C 0.4014(13) 0.1364(12) 0.4826(4) 0.069(4) Uani 1 1 d . U
H25A H 0.4393 0.0886 0.4638 0.082 Uiso 1 1 calc R U
H25B H 0.4384 0.1162 0.5059 0.082 Uiso 1 1 calc R U
C26 C 0.2708(12) 0.1108(12) 0.4840(4) 0.064(4) Uani 1 1 d . U
H26A H 0.2591 0.0271 0.4876 0.076 Uiso 1 1 calc R U
H26B H 0.2348 0.1515 0.5047 0.076 Uiso 1 1 calc R U
C27 C 0.2083(12) 0.1475(11) 0.4498(4) 0.059(3) Uani 1 1 d . U
H27A H 0.1217 0.1327 0.4522 0.071 Uiso 1 1 calc R U
H27B H 0.2385 0.1009 0.4295 0.071 Uiso 1 1 calc R U
N11 N 0.5396(6) -0.0353(6) 0.1716(2) 0.0236(10) Uani 1 1 d . .
N12 N 0.5172(6) -0.0294(6) 0.2386(2) 0.0236(10) Uani 1 1 d . .
N13 N 0.2262(6) -0.0307(6) 0.2923(2) 0.0236(10) Uani 1 1 d . .
O1 O 0.4694(7) -0.0136(7) 0.3501(2) 0.049(2) Uani 1 1 d . .
O2 O 0.6196(8) 0.0625(11) 0.3218(2) 0.085(4) Uani 1 1 d . .
O3 O 0.1245(8) 0.4131(7) 0.4089(3) 0.062(2) Uani 1 1 d D .
O4 O 0.1718(11) 0.2562(9) 0.3798(3) 0.092(3) Uani 1 1 d . U
O10 O 0.5282(11) 0.7595(10) 0.3322(3) 0.090(4) Uani 1 1 d D .
O11 O 0.7490(7) 0.2448(8) 0.2968(2) 0.057(2) Uani 1 1 d . .
P1 P 0.4049(2) 0.2682(2) 0.29356(8) 0.0366(6) Uani 1 1 d . .
Ag1 Ag 0.41545(6) 0.06354(6) 0.28787(2) 0.0323(2) Uani 1 1 d . .
H3 H 0.088(9) 0.426(10) 0.3891(16) 0.048 Uiso 1 1 d D U
H10A H 0.535(12) 0.720(10) 0.352(2) 0.048 Uiso 1 1 d D U
H11C H 0.7037 0.1961 0.3063 0.048 Uiso 1 1 d . U
H11D H 0.8157 0.2630 0.3090 0.048 Uiso 1 1 d . U
H10C H 0.492(9) 0.816(7) 0.342(3) 0.048 Uiso 1 1 d D U

loop_
_atom_site_aniso_label
_atom_site_aniso_U_11
_atom_site_aniso_U_22
_atom_site_aniso_U_33
_atom_site_aniso_U_23
_atom_site_aniso_U_13
_atom_site_aniso_U_12
C1 0.034(6) 0.088(9) 0.049(8) 0.024(7) 0.002(6) 0.011(6)
C2 0.095(2) 0.095(2) 0.095(2) -0.0001(4) -0.0004(4) 0.0003(4)
C3 0.095(2) 0.095(2) 0.095(2) -0.0001(4) -0.0004(4) 0.0003(4)
C4 0.095(2) 0.095(2) 0.095(2) -0.0001(4) -0.0004(4) 0.0003(4)
C5 0.095(2) 0.095(2) 0.095(2) -0.0001(4) -0.0004(4) 0.0003(4)
C6 0.095(2) 0.095(2) 0.095(2) -0.0001(4) -0.0004(4) 0.0003(4)
C7 0.095(2) 0.095(2) 0.095(2) -0.0001(4) -0.0004(4) 0.0003(4)
C11 0.028(5) 0.027(5) 0.038(6) 0.000(4) 0.005(5) -0.007(4)
C12 0.034(5) 0.056(7) 0.021(6) 0.016(5) -0.001(4) 0.005(5)
C13 0.023(5) 0.037(5) 0.039(7) -0.010(5) -0.005(4) 0.009(4)
C14 0.029(5) 0.032(6) 0.093(11) 0.015(6) 0.016(6) 0.004(5)
C15 0.032(6) 0.023(5) 0.066(9) 0.016(5) -0.009(5) -0.002(4)
C16 0.030(6) 0.042(6) 0.071(9) -0.022(6) -0.008(6) -0.006(5)
C21 0.073(9) 0.045(7) 0.048(8) -0.004(6) -0.023(7) 0.003(6)
C22 0.046(3) 0.045(3) 0.046(3) 0.0003(19) -0.0007(19) 0.0010(19)
C23 0.056(4) 0.056(4) 0.056(4) 0.000(2) -0.001(2) 0.000(2)
C24 0.068(4) 0.069(4) 0.068(4) 0.000(2) -0.001(2) 0.000(2)
C25 0.070(4) 0.069(4) 0.068(4) 0.000(2) -0.001(2) 0.002(2)
C26 0.065(4) 0.063(4) 0.063(4) 0.001(2) 0.000(2) 0.000(2)
C27 0.060(4) 0.059(4) 0.059(4) 0.001(2) 0.000(2) -0.001(2)
N11 0.019(2) 0.017(2) 0.035(3) 0.0020(18) 0.0013(19) 0.0013(16)
N12 0.019(2) 0.017(2) 0.035(3) 0.0020(18) 0.0013(19) 0.0013(16)
N13 0.019(2) 0.017(2) 0.035(3) 0.0020(18) 0.0013(19) 0.0013(16)
O1 0.046(5) 0.063(5) 0.037(5) 0.010(4) 0.000(4) -0.001(4)
O2 0.047(5) 0.167(11) 0.042(6) 0.049(7) -0.004(4) -0.010(6)
O3 0.076(6) 0.049(5) 0.063(6) -0.006(5) -0.027(5) 0.016(4)
O4 0.124(7) 0.080(6) 0.072(6) -0.017(5) -0.038(6) 0.032(6)
O10 0.093(8) 0.083(9) 0.094(9) -0.040(7) 0.033(8) -0.015(7)
O11 0.044(4) 0.082(6) 0.043(5) 0.002(4) -0.007(4) 0.006(4)
P1 0.0276(13) 0.0368(14) 0.0454(18) 0.0006(12) -0.0010(13) 0.0003(11)
Ag1 0.0242(3) 0.0241(3) 0.0486(5) -0.0045(3) -0.0011(4) -0.0013(3)

loop_
_atom_type_symbol
_atom_type_description
_atom_type_scat_dispersion_real
_atom_type_scat_dispersion_imag
_atom_type_scat_source
C C 0.0033 0.0016 'International Tables Vol C Tables 4.2.6.8 and 6.1.1.4'
H H 0.0000 0.0000 'International Tables Vol C Tables 4.2.6.8 and 6.1.1.4'
N N 0.0061 0.0033 'International Tables Vol C Tables 4.2.6.8 and 6.1.1.4'
O O 0.0106 0.0060 'International Tables Vol C Tables 4.2.6.8 and 6.1.1.4'
P P 0.1023 0.0942 'International Tables Vol C Tables 4.2.6.8 and 6.1.1.4'
Ag Ag -0.8971 1.1015 'International Tables Vol C Tables 4.2.6.8 and 6.1.1.4'

loop_
_geom_angle_atom_site_label_1
_geom_angle_atom_site_label_2
_geom_angle_atom_site_label_3
_geom_angle
_geom_angle_site_symmetry_1
_geom_angle_site_symmetry_3
O2 C1 O1 121.5(12) . .
O2 C1 C2 120.0(12) . .
O1 C1 C2 118.4(12) . .
C7 C2 C3 104.4(13) . .
C7 C2 C1 114.9(14) . .
C3 C2 C1 112.1(13) . .
C7 C2 H2 108.4 . .
C3 C2 H2 108.4 . .
C1 C2 H2 108.4 . .
C2 C3 C4 112.4(14) . .
C2 C3 H3A 109.1 . .
C4 C3 H3A 109.1 . .
C2 C3 H3B 109.1 . .
C4 C3 H3B 109.1 . .
H3A C3 H3B 107.9 . .
C5 C4 C3 107.9(14) . .
C5 C4 H4A 110.1 . .
C3 C4 H4A 110.1 . .
C5 C4 H4B 110.1 . .
C3 C4 H4B 110.1 . .
H4A C4 H4B 108.4 . .
C4 C5 C6 107.5(14) . .
C4 C5 H5A 110.2 . .
C6 C5 H5A 110.2 . .
C4 C5 H5B 110.2 . .
C6 C5 H5B 110.2 . .
H5A C5 H5B 108.5 . .
C5 C6 C7 112.7(15) . .
C5 C6 H6A 109.1 . .
C7 C6 H6A 109.1 . .
C5 C6 H6B 109.1 . .
C7 C6 H6B 109.1 . .
H6A C6 H6B 107.8 . .
C2 C7 C6 112.7(14) . .
C2 C7 H7A 109.1 . .
C6 C7 H7A 109.1 . .
C2 C7 H7B 109.1 . .
C6 C7 H7B 109.1 . .
H7A C7 H7B 107.8 . .
N13 C11 P1 114.4(6) 7_665 .
N13 C11 H11A 108.7 7_665 .
P1 C11 H11A 108.7 . .
N13 C11 H11B 108.7 7_665 .
P1 C11 H11B 108.7 . .
H11A C11 H11B 107.6 . .
N11 C12 P1 113.2(7) 4_655 .
N11 C12 H12A 108.9 4_655 .
P1 C12 H12A 108.9 . .
N11 C12 H12B 108.9 4_655 .
P1 C12 H12B 108.9 . .
H12A C12 H12B 107.7 . .
N12 C13 P1 115.8(7) 4_655 .
N12 C13 H13A 108.3 4_655 .
P1 C13 H13A 108.3 . .
N12 C13 H13B 108.3 4_655 .
P1 C13 H13B 108.3 . .
H13A C13 H13B 107.4 . .
N11 C14 N12 116.2(8) . .
N11 C14 H14A 108.2 . .
N12 C14 H14A 108.2 . .
N11 C14 H14B 108.2 . .
N12 C14 H14B 108.2 . .
H14A C14 H14B 107.4 . .
N13 C15 N12 116.0(8) . 6_556
N13 C15 H15A 108.3 . .
N12 C15 H15A 108.3 6_556 .
N13 C15 H15B 108.3 . .
N12 C15 H15B 108.3 6_556 .
H15A C15 H15B 107.4 . .
N11 C16 N13 114.8(8) 6_556 .
N11 C16 H16A 108.6 6_556 .
N13 C16 H16A 108.6 . .
N11 C16 H16B 108.6 6_556 .
N13 C16 H16B 108.6 . .
H16A C16 H16B 107.5 . .
O4 C21 O3 121.9(12) . .
O4 C21 C22 123.8(12) . .
O3 C21 C22 113.8(11) . .
C21 C22 C27 112.4(10) . .
C21 C22 C23 110.3(10) . .
C27 C22 C23 110.6(10) . .
C21 C22 H22 107.8 . .
C27 C22 H22 107.8 . .
C23 C22 H22 107.8 . .
C22 C23 C24 111.9(11) . .
C22 C23 H23A 109.2 . .
C24 C23 H23A 109.2 . .
C22 C23 H23B 109.2 . .
C24 C23 H23B 109.2 . .
H23A C23 H23B 107.9 . .
C23 C24 C25 110.9(12) . .
C23 C24 H24A 109.5 . .
C25 C24 H24A 109.5 . .
C23 C24 H24B 109.5 . .
C25 C24 H24B 109.5 . .
H24A C24 H24B 108.1 . .
C26 C25 C24 111.1(12) . .
C26 C25 H25A 109.4 . .
C24 C25 H25A 109.4 . .
C26 C25 H25B 109.4 . .
C24 C25 H25B 109.4 . .
H25A C25 H25B 108.0 . .
C27 C26 C25 111.6(12) . .
C27 C26 H26A 109.3 . .
C25 C26 H26A 109.3 . .
C27 C26 H26B 109.3 . .
C25 C26 H26B 109.3 . .
H26A C26 H26B 108.0 . .
C26 C27 C22 111.9(11) . .
C26 C27 H27A 109.2 . .
C22 C27 H27A 109.2 . .
C26 C27 H27B 109.2 . .
C22 C27 H27B 109.2 . .
H27A C27 H27B 107.9 . .
C12 N11 C14 112.1(8) 4_645 .
C12 N11 C16 111.1(8) 4_645 6_656
C14 N11 C16 109.6(9) . 6_656
C13 N12 C14 108.8(8) 4_645 .
C13 N12 C15 106.7(7) 4_645 6_656
C14 N12 C15 104.8(8) . 6_656
C13 N12 Ag1 113.7(6) 4_645 .
C14 N12 Ag1 114.0(5) . .
C15 N12 Ag1 108.1(5) 6_656 .
C16 N13 C11 109.5(8) . 7_655
C16 N13 C15 107.0(8) . .
C11 N13 C15 108.1(7) 7_655 .
C16 N13 Ag1 110.6(5) . .
C11 N13 Ag1 113.5(5) 7_655 .
C15 N13 Ag1 107.8(5) . .
C1 O1 Ag1 95.0(7) . .
C21 O3 H3 108(8) . .
H10A O10 H10C 95(10) . .
H11C O11 H11D 117.00 . .
C13 P1 C11 99.7(4) . .
C13 P1 C12 99.2(5) . .
C11 P1 C12 98.8(5) . .
C13 P1 Ag1 112.8(3) . .
C11 P1 Ag1 120.5(3) . .
C12 P1 Ag1 121.8(3) . .
P1 Ag1 N13 113.91(17) . .
P1 Ag1 N12 122.38(18) . .
N13 Ag1 N12 105.4(2) . .
P1 Ag1 O1 106.3(2) . .
N13 Ag1 O1 89.3(3) . .
N12 Ag1 O1 114.8(3) . .

loop_
_geom_bond_atom_site_label_1
_geom_bond_atom_site_label_2
_geom_bond_distance
_geom_bond_site_symmetry_2
C1 O2 1.240(14) .
C1 O1 1.250(14) .
C1 C2 1.47(2) .
C2 C7 1.533(9) .
C2 C3 1.536(9) .
C2 H2 1.0000 .
C3 C4 1.522(15) .
C3 H3A 0.9900 .
C3 H3B 0.9900 .
C4 C5 1.537(9) .
C4 H4A 0.9900 .
C4 H4B 0.9900 .
C5 C6 1.475(15) .
C5 H5A 0.9900 .
C5 H5B 0.9900 .
C6 C7 1.54(2) .
C6 H6A 0.9900 .
C6 H6B 0.9900 .
C7 H7A 0.9900 .
C7 H7B 0.9900 .
C11 N13 1.505(11) 7_665
C11 P1 1.774(9) .
C11 H11A 0.9900 .
C11 H11B 0.9900 .
C12 N11 1.435(12) 4_655
C12 P1 1.788(11) .
C12 H12A 0.9900 .
C12 H12B 0.9900 .
C13 N12 1.509(11) 4_655
C13 P1 1.768(10) .
C13 H13A 0.9900 .
C13 H13B 0.9900 .
C14 N11 1.442(13) .
C14 N12 1.511(14) .
C14 H14A 0.9900 .
C14 H14B 0.9900 .
C15 N13 1.524(12) .
C15 N12 1.552(11) 6_556
C15 H15A 0.9900 .
C15 H15B 0.9900 .
C16 N11 1.463(12) 6_556
C16 N13 1.488(13) .
C16 H16A 0.9900 .
C16 H16B 0.9900 .
C21 O4 1.213(15) .
C21 O3 1.286(14) .
C21 C22 1.502(16) .
C22 C27 1.510(16) .
C22 C23 1.514(16) .
C22 H22 1.0000 .
C23 C24 1.521(17) .
C23 H23A 0.9900 .
C23 H23B 0.9900 .
C24 C25 1.535(18) .
C24 H24A 0.9900 .
C24 H24B 0.9900 .
C25 C26 1.494(18) .
C25 H25A 0.9900 .
C25 H25B 0.9900 .
C26 C27 1.514(17) .
C26 H26A 0.9900 .
C26 H26B 0.9900 .
C27 H27A 0.9900 .
C27 H27B 0.9900 .
N11 C12 1.435(12) 4_645
N11 C16 1.463(12) 6_656
N12 C13 1.509(11) 4_645
N12 C15 1.552(11) 6_656
N12 Ag1 2.414(7) .
N13 C11 1.505(11) 7_655
N13 Ag1 2.392(7) .
O1 Ag1 2.557(8) .
O3 H3 0.86(2) .
O10 H10A 0.86(2) .
O10 H10C 0.86(2) .
O11 H11C 0.840 .
O11 H11D 0.900 .
P1 Ag1 2.389(3) .

loop_
_geom_hbond_atom_site_label_D
_geom_hbond_atom_site_label_H
_geom_hbond_atom_site_label_A
_geom_hbond_distance_DH
_geom_hbond_distance_HA
_geom_hbond_distance_DA
_geom_hbond_angle_DHA
_geom_hbond_site_symmetry_A
O3 H3 O1 0.86(2) 1.74(4) 2.573(11) 166(12) 7_665
O11 H11C O2 0.840 1.910 2.730(14) 168.00 .
O11 H11D O10 0.900 1.950 2.827(14) 164.4(7) 7_755
O10 H10C O1 0.86(2) 2.02(6) 2.798(14) 151(11) 1_565
O10 H10C O4 0.86(2) 2.42(11) 2.858(15) 113(9) 7_665
